data_4339378
loop_
_publ_author_name
'Liu, Jing-Xin'
'Long, La-Sheng'
'Huang, Rong-Bin'
'Zheng, Lan-Sun'

_publ_section_title
;
 Interesting anion-inclusion behavior of cucurbit[5]uril and its
 lanthanide-capped molecular capsule.
;
_journal_issue 24
_journal_name_full 'Inorganic chemistry'
_journal_page_first 10168
_journal_page_last 10173
_journal_paper_doi 10.1021/ic701236v
_journal_volume 46
_journal_year 2007
_chemical_formula_sum 'C30 H44 La2 N26 O35'
_chemical_formula_weight 1606.73
_chemical_name_systematic
; 
 ? 
;
_space_group_IT_number 15
_symmetry_cell_setting monoclinic
_symmetry_space_group_name_Hall '-C 2yc'
_symmetry_space_group_name_H-M 'C 1 2/c 1'
_atom_sites_solution_hydrogens geom
_atom_sites_solution_primary direct
_atom_sites_solution_secondary difmap
_audit_creation_method SHELXL-97
_cell_angle_alpha 90.00
_cell_angle_beta 98.679(3)
_cell_angle_gamma 90.00
_cell_formula_units_Z 4
_cell_length_a 21.657(3)
_cell_length_b 16.618(2)
_cell_length_c 14.120(2)
_cell_measurement_temperature 223(2)
_cell_volume 5023.5(12)
_computing_cell_refinement 'SHELXTL-Plus (Sheldrick, 1990)'
_computing_data_collection 'SHELXTL-Plus (Sheldrick, 1990)'
_computing_data_reduction 'SHELXTL-Plus (Sheldrick, 1990)'
_computing_molecular_graphics 'SHELXTL, V.5.0 (Sheldrick, 1997)'
_computing_publication_material 'SHELXL-97 (Sheldrick, 1997)'
_computing_structure_refinement 'SHELXL-97 (Sheldrick, 1997)'
_computing_structure_solution 'SHELXS-97 (Sheldrick, 1990)'
_diffrn_ambient_temperature 223(2)
_diffrn_measured_fraction_theta_full 0.991
_diffrn_measured_fraction_theta_max 0.991
_diffrn_measurement_device_type 'Bruker Smart Apex CCD area detector'
_diffrn_measurement_method 'phi and omega scans'
_diffrn_radiation_monochromator graphite
_diffrn_radiation_source 'fine-focus sealed tube'
_diffrn_radiation_type MoK\a
_diffrn_radiation_wavelength 0.71073
_diffrn_reflns_av_R_equivalents 0.0216
_diffrn_reflns_av_sigmaI/netI 0.0259
_diffrn_reflns_limit_h_max 25
_diffrn_reflns_limit_h_min -26
_diffrn_reflns_limit_k_max 20
_diffrn_reflns_limit_k_min -19
_diffrn_reflns_limit_l_max 9
_diffrn_reflns_limit_l_min -17
_diffrn_reflns_number 13394
_diffrn_reflns_theta_full 26.00
_diffrn_reflns_theta_max 26.00
_diffrn_reflns_theta_min 1.55
_exptl_absorpt_coefficient_mu 1.817
_exptl_absorpt_correction_T_max 0.7357
_exptl_absorpt_correction_T_min 0.5608
_exptl_absorpt_correction_type sadabs
_exptl_crystal_colour colorless
_exptl_crystal_density_diffrn 2.124
_exptl_crystal_density_meas ?
_exptl_crystal_density_method 'not measured'
_exptl_crystal_description block
_exptl_crystal_F_000 3200
_exptl_crystal_size_max 0.36
_exptl_crystal_size_mid 0.24
_exptl_crystal_size_min 0.18
_refine_diff_density_max 2.031
_refine_diff_density_min -1.048
_refine_diff_density_rms 0.108
_refine_ls_extinction_method none
_refine_ls_goodness_of_fit_ref 1.080
_refine_ls_hydrogen_treatment mixed
_refine_ls_matrix_type full
_refine_ls_number_parameters 459
_refine_ls_number_reflns 4902
_refine_ls_number_restraints 0
_refine_ls_restrained_S_all 1.080
_refine_ls_R_factor_all 0.0410
_refine_ls_R_factor_gt 0.0393
_refine_ls_shift/su_max 0.002
_refine_ls_shift/su_mean 0.000
_refine_ls_structure_factor_coef Fsqd
_refine_ls_weighting_details 'calc w=1/[\s^2^(Fo^2^)+(0.0505P)^2^+30.6511P] where P=(Fo^2^+2Fc^2^)/3'
_refine_ls_weighting_scheme calc
_refine_ls_wR_factor_gt 0.0995
_refine_ls_wR_factor_ref 0.1007
_reflns_number_gt 4706
_reflns_number_total 4902
_reflns_threshold_expression >2sigma(I)
_cod_data_source_file ic701236v-file001.cif
_cod_data_source_block complex1
_cod_depositor_comments
;
The following automatic conversions were performed:

'_exptl_crystal_density_meas' value 'not measured' was changed to '?'
- the value is perceived as not measured.

Automatic conversion script
Id: cif_fix_values 3008 2015-01-20 13:52:24Z robertas 
;
_cod_original_sg_symbol_H-M C2/c
_cod_database_code 4339378

loop_
_symmetry_equiv_pos_as_xyz
'x, y, z'
'-x, y, -z+1/2'
'x+1/2, y+1/2, z'
'-x+1/2, y+1/2, -z+1/2'
'-x, -y, -z'
'x, -y, z-1/2'
'-x+1/2, -y+1/2, -z'
'x+1/2, -y+1/2, z-1/2'

loop_
_atom_site_label
_atom_site_type_symbol
_atom_site_fract_x
_atom_site_fract_y
_atom_site_fract_z
_atom_site_U_iso_or_equiv
_atom_site_adp_type
_atom_site_occupancy
_atom_site_symmetry_multiplicity
_atom_site_calc_flag
_atom_site_refinement_flags
La1 La 0.909281(10) 0.258638(14) 0.014076(15) 0.02105(10) Uani 1 1 d .
O1W O 0.83502(18) 0.3531(2) -0.0843(3) 0.0402(9) Uani 1 1 d .
H1WA H 0.826(2) 0.353(3) -0.146(4) 0.038(14) Uiso 1 1 d .
H1WB H 0.808(3) 0.376(4) -0.067(5) 0.06(2) Uiso 1 1 d .
O2W O 0.8342(2) 0.1698(3) -0.0876(4) 0.0582(12) Uani 1 1 d .
H2WA H 0.833(3) 0.156(4) -0.137(5) 0.06(2) Uiso 1 1 d .
H2WB H 0.816(5) 0.136(7) -0.060(7) 0.12(4) Uiso 1 1 d .
O3W O 0.9236(7) 0.2461(7) -0.1511(10) 0.048(3) Uani 0.50 1 d P
N1 N 1.0000 0.2616(3) 0.2500 0.0174(9) Uani 1 2 d S
O6 O 1.0000 0.3348(5) 0.2500 0.123(4) Uani 1 2 d S
O7 O 0.9694(3) 0.2301(3) 0.1826(4) 0.0807(16) Uani 1 1 d .
N2 N 0.9637(4) 0.2622(4) -0.2117(6) 0.0300(16) Uani 0.50 1 d P
O8 O 0.9303(6) 0.2856(7) -0.1576(9) 0.045(3) Uani 0.50 1 d P
O9 O 0.9841(9) 0.3108(5) -0.2719(9) 0.083(6) Uani 0.50 1 d P
O10 O 0.9800(5) 0.1923(5) -0.2146(7) 0.066(2) Uani 0.50 1 d P
N3 N 0.65933(19) 0.3442(3) 0.3654(3) 0.0380(9) Uani 1 1 d .
O11 O 0.6431(3) 0.3942(3) 0.4211(3) 0.0864(17) Uani 1 1 d .
O12 O 0.6546(2) 0.3629(3) 0.2797(3) 0.0591(11) Uani 1 1 d .
O13 O 0.6789(3) 0.2784(3) 0.3939(4) 0.0780(15) Uani 1 1 d .
N4 N 0.73709(17) 0.0113(2) -0.0515(3) 0.0315(8) Uani 1 1 d .
O14 O 0.7010(2) -0.0371(3) -0.0279(4) 0.0743(14) Uani 1 1 d .
O15 O 0.75806(16) 0.0680(3) 0.0014(3) 0.0501(10) Uani 1 1 d .
O16 O 0.75187(19) 0.0066(2) -0.1326(3) 0.0502(9) Uani 1 1 d .
N5 N 0.84530(15) 0.1293(2) 0.2526(3) 0.0250(7) Uani 1 1 d .
N6 N 1.01657(16) 0.47399(19) 0.1341(2) 0.0225(7) Uani 1 1 d .
N7 N 1.11406(17) 0.2585(2) 0.0742(3) 0.0238(7) Uani 1 1 d .
N8 N 1.08717(16) 0.3994(2) 0.0782(2) 0.0236(7) Uani 1 1 d .
N9 N 0.92217(16) 0.4753(2) 0.2077(2) 0.0230(7) Uani 1 1 d .
N10 N 0.91230(16) 0.1320(2) 0.4049(3) 0.0257(7) Uani 1 1 d .
N11 N 0.81936(17) 0.2554(2) 0.2723(3) 0.0254(8) Uani 1 1 d .
N12 N 0.85604(15) 0.3917(2) 0.2606(2) 0.0219(7) Uani 1 1 d .
N13 N 0.92756(16) 0.0466(2) 0.2044(3) 0.0274(8) Uani 1 1 d .
N14 N 1.01224(16) 0.0362(2) 0.1355(3) 0.0270(7) Uani 1 1 d .
C1 C 0.86103(18) 0.0566(2) 0.2054(3) 0.0271(9) Uani 1 1 d .
H1A H 0.8394 0.0570 0.1392 0.033 Uiso 1 1 calc R
H1B H 0.8456 0.0102 0.2378 0.033 Uiso 1 1 calc R
C2 C 1.16917(19) 0.2246(3) 0.1307(3) 0.0247(8) Uani 1 1 d .
H2A H 1.2064 0.2292 0.0981 0.030 Uiso 1 1 calc R
C3 C 0.9455(2) 0.0582(3) 0.4300(3) 0.0287(9) Uani 1 1 d .
H3A H 0.9151 0.0147 0.4318 0.034 Uiso 1 1 calc R
H3B H 0.9692 0.0637 0.4944 0.034 Uiso 1 1 calc R
C4 C 0.95663(19) 0.5107(2) 0.1385(3) 0.0246(8) Uani 1 1 d .
H4A H 0.9631 0.5679 0.1537 0.030 Uiso 1 1 calc R
H4B H 0.9313 0.5071 0.0750 0.030 Uiso 1 1 calc R
C5 C 1.11156(19) 0.3353(2) 0.0259(3) 0.0242(8) Uani 1 1 d .
H5A H 1.1538 0.3498 0.0148 0.029 Uiso 1 1 calc R
H5B H 1.0854 0.3300 -0.0368 0.029 Uiso 1 1 calc R
C6 C 1.03078(19) -0.0015(2) 0.2280(3) 0.0280(9) Uani 1 1 d .
H6A H 1.0470 -0.0566 0.2218 0.034 Uiso 1 1 calc R
C7 C 0.80326(17) 0.3378(2) 0.2495(3) 0.0250(8) Uani 1 1 d .
H7A H 0.7736 0.3561 0.2908 0.030 Uiso 1 1 calc R
H7B H 0.7822 0.3406 0.1831 0.030 Uiso 1 1 calc R
C8 C 0.92570(19) 0.4980(2) 0.3070(3) 0.0229(8) Uani 1 1 d .
H8A H 0.9161 0.5557 0.3149 0.027 Uiso 1 1 calc R
C9 C 1.12331(18) 0.4418(2) 0.1569(3) 0.0224(8) Uani 1 1 d .
H9A H 1.1582 0.4725 0.1364 0.027 Uiso 1 1 calc R
C10 C 1.06871(17) 0.2024(2) 0.0512(3) 0.0212(8) Uani 1 1 d .
C11 C 1.02502(19) 0.4146(2) 0.0715(3) 0.0215(8) Uani 1 1 d .
C12 C 0.84926(19) 0.1367(2) 0.3556(3) 0.0257(8) Uani 1 1 d .
H12A H 0.8211 0.0985 0.3819 0.031 Uiso 1 1 calc R
C13 C 0.95348(19) 0.0677(2) 0.1271(3) 0.0254(9) Uani 1 1 d .
C14 C 0.83217(17) 0.2003(2) 0.2068(3) 0.0231(8) Uani 1 1 d .
C15 C 0.88393(18) 0.4114(2) 0.1844(3) 0.0210(8) Uani 1 1 d .
O1 O 0.87448(13) 0.37815(17) 0.10632(19) 0.0258(6) Uani 1 1 d .
O2 O 0.83059(13) 0.21263(18) 0.1210(2) 0.0282(6) Uani 1 1 d .
O3 O 1.01910(13) 0.21386(18) -0.0007(2) 0.0275(6) Uani 1 1 d .
O4 O 0.92793(13) 0.10617(17) 0.0580(2) 0.0276(6) Uani 1 1 d .
O5 O 0.98415(13) 0.38226(17) 0.01458(19) 0.0247(6) Uani 1 1 d .
O4W O 0.6885(2) 0.1406(3) 0.2767(3) 0.0616(12) Uani 1 1 d .
H4WA H 0.6872 0.1793 0.3157 0.074 Uiso 1 1 d R
H4WB H 0.7069 0.1011 0.3071 0.074 Uiso 1 1 d R

loop_
_atom_site_aniso_label
_atom_site_aniso_U_11
_atom_site_aniso_U_22
_atom_site_aniso_U_33
_atom_site_aniso_U_23
_atom_site_aniso_U_13
_atom_site_aniso_U_12
La1 0.02011(14) 0.02591(14) 0.01522(14) -0.00218(8) -0.00346(9) 0.00113(8)
O1W 0.043(2) 0.056(2) 0.0191(17) -0.0015(15) -0.0040(15) 0.0209(18)
O2W 0.064(3) 0.061(3) 0.039(2) -0.006(2) -0.023(2) -0.019(2)
O3W 0.031(5) 0.094(10) 0.019(4) 0.004(6) 0.003(3) 0.000(7)
N1 0.024(2) 0.017(2) 0.010(2) 0.000 -0.0041(18) 0.000
O6 0.117(7) 0.054(5) 0.180(10) 0.000 -0.034(7) 0.000
O7 0.093(4) 0.086(4) 0.052(3) -0.015(3) -0.028(3) 0.003(3)
N2 0.032(4) 0.035(4) 0.024(4) -0.001(3) 0.008(3) 0.000(3)
O8 0.037(5) 0.082(9) 0.015(4) 0.002(6) 0.005(3) 0.013(6)
O9 0.147(19) 0.046(4) 0.068(12) 0.018(5) 0.053(10) 0.034(7)
O10 0.085(7) 0.032(4) 0.081(7) -0.004(4) 0.021(5) -0.004(4)
N3 0.041(2) 0.043(2) 0.032(2) 0.0053(18) 0.0139(18) -0.0024(18)
O11 0.159(5) 0.054(3) 0.055(3) -0.012(2) 0.047(3) 0.004(3)
O12 0.083(3) 0.064(3) 0.034(2) 0.0070(19) 0.019(2) 0.019(2)
O13 0.114(4) 0.061(3) 0.065(3) 0.020(2) 0.032(3) 0.034(3)
N4 0.0269(19) 0.0272(19) 0.040(2) -0.0017(17) 0.0042(16) 0.0028(15)
O14 0.074(3) 0.049(2) 0.107(4) 0.011(3) 0.034(3) -0.019(2)
O15 0.0369(19) 0.052(2) 0.056(3) -0.0267(18) -0.0088(18) 0.0038(16)
O16 0.062(2) 0.047(2) 0.045(2) 0.0022(17) 0.0185(19) 0.0196(18)
N5 0.0226(17) 0.0237(17) 0.0271(17) 0.0011(14) -0.0014(14) -0.0036(13)
N6 0.0269(17) 0.0192(16) 0.0219(17) 0.0019(13) 0.0051(14) 0.0006(13)
N7 0.0210(17) 0.0265(18) 0.0233(18) 0.0024(13) 0.0012(14) 0.0005(13)
N8 0.0257(17) 0.0275(18) 0.0183(16) -0.0005(13) 0.0055(13) -0.0012(14)
N9 0.0272(17) 0.0208(16) 0.0215(17) 0.0012(13) 0.0052(14) 0.0009(13)
N10 0.0223(17) 0.0233(17) 0.0292(18) 0.0057(14) -0.0033(14) -0.0014(13)
N11 0.0243(19) 0.0257(18) 0.0252(19) 0.0041(13) 0.0004(15) 0.0016(13)
N12 0.0220(16) 0.0237(16) 0.0199(16) 0.0013(13) 0.0030(13) 0.0009(13)
N13 0.0250(18) 0.0241(17) 0.0311(19) -0.0017(15) -0.0024(15) -0.0010(14)
N14 0.0270(18) 0.0223(17) 0.0300(19) -0.0065(14) -0.0018(15) 0.0010(14)
C1 0.0214(19) 0.024(2) 0.034(2) -0.0025(17) -0.0023(17) -0.0071(16)
C2 0.0204(19) 0.032(2) 0.022(2) -0.0038(17) 0.0021(16) 0.0036(16)
C3 0.029(2) 0.024(2) 0.032(2) 0.0100(18) -0.0002(18) -0.0016(16)
C4 0.031(2) 0.0195(19) 0.023(2) 0.0075(15) 0.0061(17) 0.0044(16)
C5 0.028(2) 0.028(2) 0.0182(18) 0.0017(16) 0.0078(16) -0.0020(16)
C6 0.030(2) 0.0174(19) 0.035(2) -0.0021(17) -0.0016(18) 0.0007(16)
C7 0.0150(18) 0.029(2) 0.030(2) 0.0027(17) -0.0001(16) 0.0042(15)
C8 0.027(2) 0.0178(18) 0.024(2) -0.0017(15) 0.0063(16) 0.0051(15)
C9 0.0220(19) 0.0216(19) 0.025(2) 0.0013(16) 0.0060(16) -0.0036(15)
C10 0.0188(18) 0.024(2) 0.0207(19) -0.0064(15) 0.0038(15) -0.0002(15)
C11 0.028(2) 0.0211(18) 0.0164(18) 0.0075(15) 0.0078(16) -0.0002(15)
C12 0.023(2) 0.026(2) 0.028(2) 0.0043(17) 0.0035(16) -0.0064(16)
C13 0.028(2) 0.0161(18) 0.030(2) -0.0102(16) -0.0032(17) -0.0026(15)
C14 0.0146(18) 0.027(2) 0.027(2) -0.0007(16) -0.0020(15) -0.0059(15)
C15 0.0223(19) 0.0198(18) 0.0200(19) 0.0016(15) -0.0001(15) 0.0086(15)
O1 0.0286(15) 0.0296(15) 0.0182(14) -0.0010(12) 0.0001(11) 0.0015(12)
O2 0.0279(15) 0.0299(15) 0.0246(15) -0.0014(12) -0.0033(12) -0.0012(12)
O3 0.0230(14) 0.0311(15) 0.0261(15) 0.0003(12) -0.0033(12) 0.0028(12)
O4 0.0277(15) 0.0276(15) 0.0249(15) -0.0038(12) -0.0047(12) 0.0009(12)
O5 0.0249(14) 0.0294(15) 0.0192(13) 0.0031(11) 0.0010(11) -0.0006(11)
O4W 0.094(3) 0.059(3) 0.0268(18) 0.0100(18) -0.005(2) 0.018(2)

loop_
_atom_type_symbol
_atom_type_description
_atom_type_scat_dispersion_real
_atom_type_scat_dispersion_imag
_atom_type_scat_source
C C 0.0033 0.0016 'International Tables Vol C Tables 4.2.6.8 and 6.1.1.4'
H H 0.0000 0.0000 'International Tables Vol C Tables 4.2.6.8 and 6.1.1.4'
N N 0.0061 0.0033 'International Tables Vol C Tables 4.2.6.8 and 6.1.1.4'
O O 0.0106 0.0060 'International Tables Vol C Tables 4.2.6.8 and 6.1.1.4'
La La -0.2871 2.4523 'International Tables Vol C Tables 4.2.6.8 and 6.1.1.4'

loop_
_geom_angle_atom_site_label_1
_geom_angle_atom_site_label_2
_geom_angle_atom_site_label_3
_geom_angle
_geom_angle_site_symmetry_1
_geom_angle_site_symmetry_3
O3W La1 O2W 63.8(3) . .
O3W La1 O1W 71.6(3) . .
O2W La1 O1W 75.13(15) . .
O3W La1 O3 68.6(3) . .
O2W La1 O3 108.61(15) . .
O1W La1 O3 132.04(12) . .
O3W La1 O1 130.8(3) . .
O2W La1 O1 122.63(15) . .
O1W La1 O1 65.28(11) . .
O3 La1 O1 128.67(9) . .
O3W La1 O2 137.8(3) . .
O2W La1 O2 74.15(16) . .
O1W La1 O2 94.89(12) . .
O3 La1 O2 132.76(10) . .
O1 La1 O2 69.93(9) . .
O3W La1 O8 15.3(4) . .
O2W La1 O8 75.7(3) . .
O1W La1 O8 63.8(3) . .
O3 La1 O8 70.8(3) . .
O1 La1 O8 117.0(3) . .
O2 La1 O8 146.8(3) . .
O3W La1 O7 139.2(4) . .
O2W La1 O7 128.25(17) . .
O1W La1 O7 144.84(15) . .
O3 La1 O7 70.84(16) . .
O1 La1 O7 79.56(14) . .
O2 La1 O7 71.90(16) . .
O8 La1 O7 139.9(3) . .
O3W La1 O5 84.3(3) . .
O2W La1 O5 144.99(15) . .
O1W La1 O5 81.69(11) . .
O3 La1 O5 68.98(9) . .
O1 La1 O5 67.54(9) . .
O2 La1 O5 134.50(9) . .
O8 La1 O5 70.6(3) . .
O7 La1 O5 85.13(14) . .
O3W La1 O4 96.2(3) . .
O2W La1 O4 68.11(13) . .
O1W La1 O4 142.83(11) . .
O3 La1 O4 67.83(9) . .
O1 La1 O4 132.67(9) . .
O2 La1 O4 70.41(9) . .
O8 La1 O4 110.4(3) . .
O7 La1 O4 64.31(13) . .
O5 La1 O4 133.15(9) . .
O8 O3W N2 63.3(19) . .
O8 O3W La1 96(2) . .
N2 O3W La1 142.6(9) . .
O7 N1 O7 128.1(6) . 2_755
O7 N1 O6 115.9(3) . .
O7 N1 O6 115.9(3) 2_755 .
N1 O7 La1 142.8(4) . .
O8 N2 O10 122.6(9) . .
O8 N2 O9 121.1(10) . .
O10 N2 O9 116.3(10) . .
O8 N2 O3W 30.6(7) . .
O10 N2 O3W 92.8(9) . .
O9 N2 O3W 149.8(11) . .
O8 N2 O9 119.3(10) . 2_754
O10 N2 O9 107.0(9) . 2_754
O9 N2 O9 35.9(10) . 2_754
O3W N2 O9 145.2(10) . 2_754
O3W O8 N2 86(2) . .
O3W O8 La1 69(2) . .
N2 O8 La1 139.2(9) . .
O9 O9 N2 81.0(18) 2_754 .
O9 O9 N2 63(2) 2_754 2_754
N2 O9 N2 96.4(8) . 2_754
N2 O10 O10 103.6(6) . 2_754
O13 N3 O11 120.8(5) . .
O13 N3 O12 121.4(5) . .
O11 N3 O12 117.8(5) . .
O14 N4 O16 119.0(5) . .
O14 N4 O15 122.1(5) . .
O16 N4 O15 118.8(4) . .
C14 N5 C1 123.7(4) . .
C14 N5 C12 112.4(3) . .
C1 N5 C12 123.5(3) . .
C11 N6 C4 123.1(3) . .
C11 N6 C8 112.6(3) . 2_755
C4 N6 C8 124.2(3) . 2_755
C10 N7 C5 121.3(4) . .
C10 N7 C2 111.8(3) . .
C5 N7 C2 125.0(3) . .
C11 N8 C5 122.5(3) . .
C11 N8 C9 112.3(3) . .
C5 N8 C9 123.9(3) . .
C15 N9 C4 121.0(3) . .
C15 N9 C8 112.4(3) . .
C4 N9 C8 126.5(3) . .
C10 N10 C3 121.1(3) 2_755 .
C10 N10 C12 112.0(3) 2_755 .
C3 N10 C12 124.6(3) . .
C14 N11 C7 123.8(4) . .
C14 N11 C2 112.5(3) . 2_755
C7 N11 C2 123.3(4) . 2_755
C15 N12 C7 120.4(3) . .
C15 N12 C9 112.4(3) . 2_755
C7 N12 C9 126.1(3) . 2_755
C13 N13 C6 112.5(3) . 2_755
C13 N13 C1 120.9(4) . .
C6 N13 C1 125.1(4) 2_755 .
C13 N14 C3 121.4(4) . 2_755
C13 N14 C6 111.8(4) . .
C3 N14 C6 124.8(3) 2_755 .
N5 C1 N13 113.8(3) . .
N7 C2 N11 113.2(3) . 2_755
N7 C2 C12 103.4(3) . 2_755
N11 C2 C12 103.1(3) 2_755 2_755
N10 C3 N14 113.6(3) . 2_755
N9 C4 N6 114.6(3) . .
N8 C5 N7 113.7(3) . .
N14 C6 N13 114.6(3) . 2_755
N14 C6 C6 102.9(4) . 2_755
N13 C6 C6 102.9(4) 2_755 2_755
N11 C7 N12 114.0(3) . .
N9 C8 N6 113.6(3) . 2_755
N9 C8 C9 102.8(3) . 2_755
N6 C8 C9 102.7(3) 2_755 2_755
N8 C9 N12 113.9(3) . 2_755
N8 C9 C8 103.2(3) . 2_755
N12 C9 C8 103.0(3) 2_755 2_755
O3 C10 N7 125.1(4) . .
O3 C10 N10 126.0(4) . 2_755
N7 C10 N10 108.9(3) . 2_755
O5 C11 N6 126.3(4) . .
O5 C11 N8 125.0(4) . .
N6 C11 N8 108.7(3) . .
N10 C12 N5 112.9(3) . .
N10 C12 C2 103.7(3) . 2_755
N5 C12 C2 103.3(3) . 2_755
O4 C13 N13 125.9(4) . .
O4 C13 N14 124.9(4) . .
N13 C13 N14 109.1(4) . .
O2 C14 N5 126.2(4) . .
O2 C14 N11 125.7(4) . .
N5 C14 N11 108.1(4) . .
O1 C15 N12 125.1(4) . .
O1 C15 N9 125.8(4) . .
N12 C15 N9 109.1(3) . .
C15 O1 La1 142.2(2) . .
C14 O2 La1 135.4(3) . .
C10 O3 La1 138.6(3) . .
C13 O4 La1 136.6(2) . .
C11 O5 La1 137.0(2) . .

loop_
_geom_bond_atom_site_label_1
_geom_bond_atom_site_label_2
_geom_bond_distance
_geom_bond_site_symmetry_2
La1 O3W 2.408(14) .
La1 O2W 2.486(4) .
La1 O1W 2.512(3) .
La1 O3 2.531(3) .
La1 O1 2.551(3) .
La1 O2 2.558(3) .
La1 O8 2.571(12) .
La1 O7 2.579(5) .
La1 O5 2.617(3) .
La1 O4 2.625(3) .
O3W O8 0.681(13) .
O3W N2 1.335(15) .
N1 O7 1.194(5) .
N1 O7 1.194(5) 2_755
N1 O6 1.217(9) .
N2 O8 1.195(15) .
N2 O10 1.217(11) .
N2 O9 1.296(17) .
N2 O9 1.436(19) 2_754
O9 O9 0.85(3) 2_754
O9 N2 1.436(19) 2_754
O10 O10 1.418(18) 2_754
N3 O13 1.219(6) .
N3 O11 1.231(6) .
N3 O12 1.239(5) .
N4 O14 1.204(5) .
N4 O16 1.237(5) .
N4 O15 1.245(5) .
N5 C14 1.355(5) .
N5 C1 1.445(5) .
N5 C12 1.449(5) .
N6 C11 1.355(5) .
N6 C4 1.444(5) .
N6 C8 1.449(5) 2_755
N7 C10 1.358(5) .
N7 C5 1.444(5) .
N7 C2 1.446(5) .
N8 C11 1.359(5) .
N8 C5 1.441(5) .
N8 C9 1.443(5) .
N9 C15 1.356(5) .
N9 C4 1.442(5) .
N9 C8 1.443(5) .
N10 C10 1.359(5) 2_755
N10 C3 1.438(5) .
N10 C12 1.438(5) .
N11 C14 1.359(6) .
N11 C7 1.438(5) .
N11 C2 1.448(5) 2_755
N12 C15 1.351(5) .
N12 C7 1.443(5) .
N12 C9 1.445(5) 2_755
N13 C13 1.347(6) .
N13 C6 1.451(5) 2_755
N13 C1 1.453(5) .
N14 C13 1.365(5) .
N14 C3 1.443(6) 2_755
N14 C6 1.450(6) .
C2 N11 1.448(5) 2_755
C2 C12 1.535(6) 2_755
C3 N14 1.443(6) 2_755
C6 N13 1.451(5) 2_755
C6 C6 1.554(9) 2_755
C8 N6 1.449(5) 2_755
C8 C9 1.556(5) 2_755
C9 N12 1.445(5) 2_755
C9 C8 1.556(5) 2_755
C10 O3 1.221(5) .
C10 N10 1.359(5) 2_755
C11 O5 1.227(5) .
C12 C2 1.535(6) 2_755
C13 O4 1.226(5) .
C14 O2 1.224(5) .
C15 O1 1.223(5) .
